data_7206452
loop_
_publ_author_name
'Huang, Yu-Ting'
'Lai, Yu-Lun'
'Lin, Chia-Her'
'Wang, Sue-Lein'

_publ_section_title
;
 Direct use of waste PET as unfailing source of organic reagents in the
 synthesis of intrinsic white/yellow luminescent nanoporous
 zincophosphates
;
_journal_issue 8
_journal_name_full 'Green Chemistry'
_journal_page_first 2000
_journal_paper_doi 10.1039/c1gc15427c
_journal_volume 13
_journal_year 2011
_chemical_formula_sum 'C21 H34 N2 O12 P2 Zn2'
_chemical_formula_weight 699.18
_chemical_name_systematic
;
?
;
_space_group_IT_number 14
_symmetry_cell_setting monoclinic
_symmetry_space_group_name_Hall '-P 2ybc'
_symmetry_space_group_name_H-M 'P 1 21/c 1'
_atom_sites_solution_hydrogens geom
_atom_sites_solution_primary direct
_atom_sites_solution_secondary difmap
_audit_creation_method SHELXL-97
_cell_angle_alpha 90.00
_cell_angle_beta 101.0510(10)
_cell_angle_gamma 90.00
_cell_formula_units_Z 4
_cell_length_a 10.8928(2)
_cell_length_b 8.79170(10)
_cell_length_c 27.7665(4)
_cell_measurement_reflns_used 8095
_cell_measurement_temperature 296(2)
_cell_measurement_theta_max 28.276
_cell_measurement_theta_min 2.434
_cell_volume 2609.79(7)
_computing_cell_refinement 'Bruker APEX 2'
_computing_data_collection 'Bruker APEX 2'
_computing_data_reduction 'Bruker SHELXTL'
_computing_molecular_graphics 'Bruker SHELXTL'
_computing_publication_material 'Bruker SHELXTL'
_computing_structure_refinement 'SHELXL-97 (Sheldrick, 2008)'
_computing_structure_solution 'SHELXS-97 (Sheldrick, 2008)'
_diffrn_ambient_temperature 296(2)
_diffrn_measured_fraction_theta_full 0.991
_diffrn_measured_fraction_theta_max 0.991
_diffrn_measurement_device_type 'Bruker APEX-II CCD'
_diffrn_measurement_method 'phi and omega scans'
_diffrn_radiation_monochromator graphite
_diffrn_radiation_source 'fine-focus sealed tube'
_diffrn_radiation_type MoK\a
_diffrn_radiation_wavelength 0.71073
_diffrn_reflns_av_R_equivalents 0.0479
_diffrn_reflns_av_sigmaI/netI 0.0495
_diffrn_reflns_limit_h_max 14
_diffrn_reflns_limit_h_min -14
_diffrn_reflns_limit_k_max 11
_diffrn_reflns_limit_k_min -9
_diffrn_reflns_limit_l_max 37
_diffrn_reflns_limit_l_min -36
_diffrn_reflns_number 24229
_diffrn_reflns_theta_full 28.38
_diffrn_reflns_theta_max 28.38
_diffrn_reflns_theta_min 1.90
_exptl_absorpt_coefficient_mu 2.028
_exptl_absorpt_correction_T_max 0.8229
_exptl_absorpt_correction_T_min 0.6311
_exptl_absorpt_correction_type empirical
_exptl_crystal_colour colorless
_exptl_crystal_density_diffrn 1.779
_exptl_crystal_density_method 'not measured'
_exptl_crystal_description lamellar
_exptl_crystal_F_000 1440
_exptl_crystal_size_max 0.25
_exptl_crystal_size_mid 0.10
_exptl_crystal_size_min 0.10
_refine_diff_density_max 0.460
_refine_diff_density_min -0.547
_refine_diff_density_rms 0.098
_refine_ls_extinction_method none
_refine_ls_goodness_of_fit_ref 1.055
_refine_ls_matrix_type full
_refine_ls_number_parameters 352
_refine_ls_number_reflns 6482
_refine_ls_number_restraints 0
_refine_ls_restrained_S_all 1.055
_refine_ls_R_factor_all 0.0529
_refine_ls_R_factor_gt 0.0360
_refine_ls_shift/su_max 0.001
_refine_ls_shift/su_mean 0.000
_refine_ls_structure_factor_coef Fsqd
_refine_ls_weighting_details 'calc w=1/[\s^2^(Fo^2^)+(0.0329P)^2^+2.6287P] where P=(Fo^2^+2Fc^2^)/3'
_refine_ls_weighting_scheme calc
_refine_ls_wR_factor_gt 0.0786
_refine_ls_wR_factor_ref 0.0949
_reflns_number_gt 4962
_reflns_number_total 6482
_reflns_threshold_expression >2sigma(I)
_cod_data_source_file c1gc15427c.txt
_cod_data_source_block 3
_cod_original_sg_symbol_H-M P2(1)/c
_cod_database_code 7206452

loop_
_symmetry_equiv_pos_as_xyz
'x, y, z'
'-x, y+1/2, -z+1/2'
'-x, -y, -z'
'x, -y-1/2, z-1/2'

loop_
_atom_site_label
_atom_site_type_symbol
_atom_site_fract_x
_atom_site_fract_y
_atom_site_fract_z
_atom_site_U_iso_or_equiv
_atom_site_adp_type
_atom_site_occupancy
_atom_site_symmetry_multiplicity
_atom_site_calc_flag
Zn1 Zn 0.62956(3) -0.96692(4) -0.199058(11) 0.01716(9) Uani 1 1 d
Zn2 Zn 0.87284(3) -0.76219(4) -0.295995(11) 0.01644(9) Uani 1 1 d
P1 P 0.88172(7) -1.04710(8) -0.23217(3) 0.01599(16) Uani 1 1 d
P2 P 0.61328(7) -0.69500(8) -0.27101(3) 0.01604(16) Uani 1 1 d
O1 O 0.8878(2) -0.9796(2) -0.28177(7) 0.0249(5) Uani 1 1 d
O2 O 0.95466(18) -1.1955(2) -0.22300(8) 0.0224(4) Uani 1 1 d
O3 O 0.74679(18) -1.0796(2) -0.22810(8) 0.0238(5) Uani 1 1 d
O4 O 0.9396(2) -0.9247(2) -0.19322(7) 0.0278(5) Uani 1 1 d
O5 O 0.75207(18) -0.6523(2) -0.26639(7) 0.0206(4) Uani 1 1 d
O6 O 0.5880(2) -0.7607(2) -0.22339(7) 0.0229(5) Uani 1 1 d
O8 O 0.5844(2) -0.8247(2) -0.31067(7) 0.0267(5) Uani 1 1 d
O9 O 0.6680(2) -0.9354(3) -0.12854(8) 0.0341(6) Uani 1 1 d
O10 O 0.8365(2) -0.7622(3) 0.13210(8) 0.0351(6) Uani 1 1 d
O11 O 0.8769(2) -0.9420(3) -0.10832(8) 0.0439(7) Uani 1 1 d
O12 O 0.6284(2) -0.7848(3) 0.11091(8) 0.0432(7) Uani 1 1 d
N1 N 0.8225(2) -0.4519(3) -0.19068(9) 0.0252(6) Uani 1 1 d
N2 N 0.6137(3) -0.3218(3) 0.17196(10) 0.0353(7) Uani 1 1 d
C1 C 0.7042(3) -0.3977(4) -0.17658(12) 0.0276(7) Uani 1 1 d
C2 C 0.8884(3) -0.5653(4) -0.15522(12) 0.0327(8) Uani 1 1 d
C3 C 0.7310(3) -0.3314(4) -0.12548(12) 0.0288(7) Uani 1 1 d
C4 C 0.9137(3) -0.5022(5) -0.10349(12) 0.0376(8) Uani 1 1 d
C5 C 0.7960(3) -0.4446(4) -0.08754(11) 0.0301(7) Uani 1 1 d
C6 C 0.8308(3) -0.3783(5) -0.03566(12) 0.0450(10) Uani 1 1 d
C7 C 0.7253(3) -0.3470(4) -0.00833(12) 0.0363(8) Uani 1 1 d
C8 C 0.7822(3) -0.2979(5) 0.04390(12) 0.0396(9) Uani 1 1 d
C9 C 0.6947(3) -0.2626(4) 0.07883(11) 0.0257(7) Uani 1 1 d
C10 C 0.6138(3) -0.3978(4) 0.08614(12) 0.0340(8) Uani 1 1 d
C11 C 0.7722(3) -0.2165(4) 0.12876(12) 0.0336(8) Uani 1 1 d
C12 C 0.5356(3) -0.3696(4) 0.12420(12) 0.0358(8) Uani 1 1 d
C13 C 0.6929(4) -0.1856(4) 0.16635(13) 0.0409(9) Uani 1 1 d
C14 C 0.7720(3) -0.9270(4) -0.09831(11) 0.0253(7) Uani 1 1 d
C15 C 0.7632(3) -0.8973(3) -0.04570(10) 0.0229(6) Uani 1 1 d
C16 C 0.6477(3) -0.8963(4) -0.03191(11) 0.0301(7) Uani 1 1 d
C17 C 0.6392(3) -0.8605(4) 0.01566(11) 0.0306(8) Uani 1 1 d
C18 C 0.7468(3) -0.8308(4) 0.05056(10) 0.0241(7) Uani 1 1 d
C19 C 0.8623(3) -0.8378(4) 0.03730(11) 0.0320(8) Uani 1 1 d
C20 C 0.8709(3) -0.8695(4) -0.01092(12) 0.0328(8) Uani 1 1 d
C21 C 0.7355(3) -0.7904(4) 0.10215(11) 0.0268(7) Uani 1 1 d
H7 H 0.9243 -0.9437 -0.1615 0.080 Uiso 1 1 d
H18 H 0.6011 -0.7895 -0.3379 0.080 Uiso 1 1 d
H15 H 0.8764 -0.3808 -0.1909 0.080 Uiso 1 1 d
H21 H 0.7984 -0.5058 -0.2220 0.080 Uiso 1 1 d
H1 H 0.6631 -0.4001 0.1861 0.080 Uiso 1 1 d
H2 H 0.5696 -0.2922 0.1971 0.080 Uiso 1 1 d
H16 H 0.5764 -0.9179 -0.0548 0.080 Uiso 1 1 d
H17 H 0.5614 -0.8581 0.0243 0.080 Uiso 1 1 d
H19 H 0.9345 -0.8236 0.0608 0.080 Uiso 1 1 d
H20 H 0.9484 -0.8710 -0.0196 0.080 Uiso 1 1 d
H3A H 0.6528 -0.2990 -0.1169 0.080 Uiso 1 1 d
H3B H 0.7832 -0.2412 -0.1252 0.080 Uiso 1 1 d
H12 H 0.7402 -0.5301 -0.0866 0.080 Uiso 1 1 d
H4A H 0.9731 -0.4194 -0.1015 0.080 Uiso 1 1 d
H4B H 0.9512 -0.5808 -0.0808 0.080 Uiso 1 1 d
H2A H 0.9668 -0.5932 -0.1641 0.080 Uiso 1 1 d
H2B H 0.8375 -0.6571 -0.1563 0.080 Uiso 1 1 d
H6A H 0.8895 -0.4454 -0.0159 0.080 Uiso 1 1 d
H6B H 0.8738 -0.2816 -0.0379 0.080 Uiso 1 1 d
H7A H 0.6761 -0.4378 -0.0079 0.080 Uiso 1 1 d
H7B H 0.6716 -0.2669 -0.0248 0.080 Uiso 1 1 d
H8A H 0.8322 -0.2084 0.0419 0.080 Uiso 1 1 d
H8B H 0.8380 -0.3781 0.0586 0.080 Uiso 1 1 d
H9A H 0.6402 -0.1776 0.0654 0.080 Uiso 1 1 d
H10A H 0.5578 -0.4217 0.0554 0.080 Uiso 1 1 d
H10B H 0.6663 -0.4851 0.0962 0.080 Uiso 1 1 d
H12A H 0.4746 -0.2902 0.1125 0.080 Uiso 1 1 d
H12B H 0.4905 -0.4609 0.1290 0.080 Uiso 1 1 d
H13A H 0.7457 -0.1623 0.1975 0.080 Uiso 1 1 d
H13B H 0.6382 -0.0991 0.1561 0.080 Uiso 1 1 d
H11A H 0.8312 -0.2954 0.1407 0.080 Uiso 1 1 d
H11B H 0.8183 -0.1242 0.1247 0.080 Uiso 1 1 d
H1A H 0.6464 -0.4823 -0.1775 0.080 Uiso 1 1 d
H1B H 0.6698 -0.3312 -0.2005 0.080 Uiso 1 1 d
O7 O 0.5337(2) -0.5580(3) -0.28629(9) 0.0314(5) Uani 1 1 d

loop_
_atom_site_aniso_label
_atom_site_aniso_U_11
_atom_site_aniso_U_22
_atom_site_aniso_U_33
_atom_site_aniso_U_23
_atom_site_aniso_U_13
_atom_site_aniso_U_12
Zn1 0.01460(17) 0.02166(19) 0.01606(16) -0.00139(13) 0.00505(12) -0.00112(13)
Zn2 0.01435(17) 0.01940(18) 0.01675(17) 0.00043(13) 0.00595(13) 0.00035(13)
P1 0.0153(4) 0.0167(4) 0.0170(3) -0.0007(3) 0.0057(3) 0.0003(3)
P2 0.0133(4) 0.0191(4) 0.0169(3) 0.0016(3) 0.0059(3) 0.0005(3)
O1 0.0373(13) 0.0210(11) 0.0190(10) 0.0022(8) 0.0119(9) 0.0019(9)
O2 0.0153(11) 0.0196(11) 0.0329(12) 0.0045(9) 0.0061(9) 0.0036(8)
O3 0.0146(11) 0.0267(11) 0.0319(12) -0.0062(9) 0.0091(9) 0.0002(9)
O4 0.0357(13) 0.0276(12) 0.0216(11) -0.0060(9) 0.0092(9) -0.0110(10)
O5 0.0153(10) 0.0236(11) 0.0239(10) -0.0044(8) 0.0065(8) -0.0001(8)
O6 0.0301(12) 0.0225(11) 0.0192(10) 0.0018(8) 0.0124(9) 0.0018(9)
O8 0.0295(12) 0.0315(12) 0.0203(11) -0.0061(9) 0.0078(9) -0.0123(10)
O9 0.0343(14) 0.0511(15) 0.0152(10) -0.0036(10) 0.0003(9) 0.0077(11)
O10 0.0377(14) 0.0520(16) 0.0165(11) -0.0074(10) 0.0072(10) -0.0046(12)
O11 0.0351(15) 0.077(2) 0.0217(12) -0.0102(12) 0.0112(11) -0.0022(13)
O12 0.0369(15) 0.074(2) 0.0221(12) -0.0072(12) 0.0141(11) 0.0002(13)
N1 0.0276(15) 0.0264(14) 0.0238(13) -0.0034(11) 0.0103(11) -0.0070(11)
N2 0.0429(18) 0.0442(18) 0.0215(14) 0.0071(12) 0.0133(12) 0.0076(14)
C1 0.0259(17) 0.0284(17) 0.0300(17) 0.0015(14) 0.0091(14) 0.0043(14)
C2 0.0309(19) 0.038(2) 0.0314(18) -0.0022(15) 0.0105(14) 0.0103(15)
C3 0.0320(18) 0.0276(17) 0.0292(17) -0.0061(14) 0.0118(14) 0.0023(14)
C4 0.0286(19) 0.056(2) 0.0280(18) -0.0027(16) 0.0057(14) 0.0096(17)
C5 0.0234(17) 0.044(2) 0.0234(16) -0.0030(14) 0.0070(13) 0.0024(15)
C6 0.0283(19) 0.085(3) 0.0233(18) -0.0121(18) 0.0096(15) 0.002(2)
C7 0.0296(19) 0.057(2) 0.0251(17) -0.0044(16) 0.0119(14) 0.0001(17)
C8 0.0259(19) 0.068(3) 0.0272(18) -0.0094(17) 0.0116(14) 0.0001(18)
C9 0.0248(17) 0.0323(18) 0.0219(15) -0.0017(13) 0.0090(13) 0.0007(13)
C10 0.037(2) 0.039(2) 0.0288(18) -0.0038(15) 0.0118(15) -0.0079(16)
C11 0.0309(19) 0.045(2) 0.0261(17) -0.0069(15) 0.0078(14) -0.0067(16)
C12 0.0337(19) 0.048(2) 0.0268(17) 0.0085(16) 0.0082(14) -0.0008(16)
C13 0.055(3) 0.040(2) 0.0310(19) -0.0085(16) 0.0165(17) -0.0031(18)
C14 0.0316(18) 0.0276(17) 0.0180(15) -0.0035(12) 0.0080(13) -0.0001(14)
C15 0.0263(17) 0.0252(16) 0.0177(14) -0.0009(12) 0.0052(12) 0.0020(13)
C16 0.0266(17) 0.043(2) 0.0208(15) 0.0008(14) 0.0047(13) -0.0002(15)
C17 0.0244(17) 0.046(2) 0.0228(16) 0.0003(14) 0.0089(13) -0.0003(15)
C18 0.0315(18) 0.0263(16) 0.0161(14) -0.0011(12) 0.0087(12) 0.0007(13)
C19 0.0285(18) 0.050(2) 0.0182(15) -0.0078(15) 0.0066(13) -0.0059(16)
C20 0.0243(17) 0.053(2) 0.0224(16) -0.0071(15) 0.0080(13) -0.0046(16)
C21 0.038(2) 0.0261(17) 0.0184(15) 0.0018(12) 0.0104(14) 0.0006(14)
O7 0.0198(12) 0.0301(13) 0.0465(14) 0.0136(11) 0.0122(10) 0.0108(9)

loop_
_atom_type_symbol
_atom_type_description
_atom_type_scat_dispersion_real
_atom_type_scat_dispersion_imag
_atom_type_scat_source
C C 0.0033 0.0016 'International Tables Vol C Tables 4.2.6.8 and 6.1.1.4'
H H 0.0000 0.0000 'International Tables Vol C Tables 4.2.6.8 and 6.1.1.4'
N N 0.0061 0.0033 'International Tables Vol C Tables 4.2.6.8 and 6.1.1.4'
O O 0.0106 0.0060 'International Tables Vol C Tables 4.2.6.8 and 6.1.1.4'
P P 0.1023 0.0942 'International Tables Vol C Tables 4.2.6.8 and 6.1.1.4'
Zn Zn 0.2839 1.4301 'International Tables Vol C Tables 4.2.6.8 and 6.1.1.4'

loop_
_geom_angle_atom_site_label_1
_geom_angle_atom_site_label_2
_geom_angle_atom_site_label_3
_geom_angle
_geom_angle_site_symmetry_1
_geom_angle_site_symmetry_3
O3 Zn1 O7 111.14(9) . 2_644
O3 Zn1 O9 117.82(9) . .
O7 Zn1 O9 106.55(10) 2_644 .
O3 Zn1 O6 117.59(9) . .
O7 Zn1 O6 99.76(10) 2_644 .
O9 Zn1 O6 101.92(9) . .
O5 Zn2 O2 115.73(8) . 2_754
O5 Zn2 O1 116.09(9) . .
O2 Zn2 O1 101.64(9) 2_754 .
O5 Zn2 O10 110.77(9) . 4_545
O2 Zn2 O10 103.77(10) 2_754 4_545
O1 Zn2 O10 107.71(9) . 4_545
O1 P1 O3 110.65(13) . .
O1 P1 O2 112.05(12) . .
O3 P1 O2 107.88(12) . .
O1 P1 O4 106.06(12) . .
O3 P1 O4 110.07(12) . .
O2 P1 O4 110.15(12) . .
O7 P2 O6 111.21(12) . .
O7 P2 O5 109.46(12) . .
O6 P2 O5 111.11(12) . .
O7 P2 O8 110.93(13) . .
O6 P2 O8 106.80(12) . .
O5 P2 O8 107.24(11) . .
P1 O1 Zn2 123.48(12) . .
P1 O2 Zn2 138.63(13) . 2_744
P1 O3 Zn1 131.78(13) . .
P1 O4 H7 113.8 . .
P2 O5 Zn2 125.37(12) . .
P2 O6 Zn1 125.83(12) . .
P2 O8 H18 107.7 . .
C14 O9 Zn1 131.6(2) . .
C21 O10 Zn2 131.7(2) . 4_546
C2 N1 C1 111.8(2) . .
C2 N1 H15 104.4 . .
C1 N1 H15 113.3 . .
C2 N1 H21 106.1 . .
C1 N1 H21 106.8 . .
H15 N1 H21 114.4 . .
C12 N2 C13 111.9(3) . .
C12 N2 H1 111.0 . .
C13 N2 H1 110.0 . .
C12 N2 H2 116.4 . .
C13 N2 H2 103.8 . .
H1 N2 H2 103.1 . .
N1 C1 C3 110.4(3) . .
N1 C1 H1A 109.6 . .
C3 C1 H1A 109.2 . .
N1 C1 H1B 105.5 . .
C3 C1 H1B 114.6 . .
H1A C1 H1B 107.4 . .
N1 C2 C4 111.1(3) . .
N1 C2 H2A 109.9 . .
C4 C2 H2A 109.0 . .
N1 C2 H2B 109.6 . .
C4 C2 H2B 109.3 . .
H2A C2 H2B 107.9 . .
C1 C3 C5 112.2(3) . .
C1 C3 H3A 108.9 . .
C5 C3 H3A 109.7 . .
C1 C3 H3B 109.2 . .
C5 C3 H3B 109.4 . .
H3A C3 H3B 107.3 . .
C2 C4 C5 112.8(3) . .
C2 C4 H4A 109.1 . .
C5 C4 H4A 108.9 . .
C2 C4 H4B 109.4 . .
C5 C4 H4B 108.7 . .
H4A C4 H4B 107.8 . .
C4 C5 C3 108.8(3) . .
C4 C5 C6 109.3(3) . .
C3 C5 C6 113.6(3) . .
C4 C5 H12 108.5 . .
C3 C5 H12 108.3 . .
C6 C5 H12 108.3 . .
C7 C6 C5 117.7(3) . .
C7 C6 H6A 108.1 . .
C5 C6 H6A 108.6 . .
C7 C6 H6B 107.0 . .
C5 C6 H6B 107.8 . .
H6A C6 H6B 107.2 . .
C6 C7 C8 108.5(3) . .
C6 C7 H7A 109.4 . .
C8 C7 H7A 110.4 . .
C6 C7 H7B 109.9 . .
C8 C7 H7B 109.9 . .
H7A C7 H7B 108.6 . .
C9 C8 C7 118.4(3) . .
C9 C8 H8A 107.5 . .
C7 C8 H8A 107.9 . .
C9 C8 H8B 107.4 . .
C7 C8 H8B 107.6 . .
H8A C8 H8B 107.6 . .
C8 C9 C10 112.2(3) . .
C8 C9 C11 109.2(3) . .
C10 C9 C11 108.6(3) . .
C8 C9 H9A 108.7 . .
C10 C9 H9A 108.8 . .
C11 C9 H9A 109.3 . .
C12 C10 C9 112.8(3) . .
C12 C10 H10A 108.0 . .
C9 C10 H10A 109.6 . .
C12 C10 H10B 108.3 . .
C9 C10 H10B 109.5 . .
H10A C10 H10B 108.6 . .
C13 C11 C9 112.7(3) . .
C13 C11 H11A 109.1 . .
C9 C11 H11A 109.7 . .
C13 C11 H11B 108.0 . .
C9 C11 H11B 108.8 . .
H11A C11 H11B 108.4 . .
N2 C12 C10 111.6(3) . .
N2 C12 H12A 109.2 . .
C10 C12 H12A 109.1 . .
N2 C12 H12B 109.3 . .
C10 C12 H12B 109.5 . .
H12A C12 H12B 108.0 . .
N2 C13 C11 110.3(3) . .
N2 C13 H13A 109.4 . .
C11 C13 H13A 109.8 . .
N2 C13 H13B 108.7 . .
C11 C13 H13B 109.9 . .
H13A C13 H13B 108.7 . .
O11 C14 O9 126.1(3) . .
O11 C14 C15 118.1(3) . .
O9 C14 C15 115.8(3) . .
C16 C15 C20 119.8(3) . .
C16 C15 C14 120.0(3) . .
C20 C15 C14 120.2(3) . .
C17 C16 C15 119.9(3) . .
C17 C16 H16 120.3 . .
C15 C16 H16 119.9 . .
C16 C17 C18 120.5(3) . .
C16 C17 H17 119.2 . .
C18 C17 H17 120.3 . .
C19 C18 C17 119.6(3) . .
C19 C18 C21 120.7(3) . .
C17 C18 C21 119.6(3) . .
C18 C19 C20 120.0(3) . .
C18 C19 H19 120.0 . .
C20 C19 H19 119.9 . .
C19 C20 C15 120.1(3) . .
C19 C20 H20 119.3 . .
C15 C20 H20 120.7 . .
O12 C21 O10 126.5(3) . .
O12 C21 C18 116.7(3) . .
O10 C21 C18 116.8(3) . .
P2 O7 Zn1 149.01(15) . 2_654

loop_
_geom_bond_atom_site_label_1
_geom_bond_atom_site_label_2
_geom_bond_distance
_geom_bond_site_symmetry_2
Zn1 O3 1.912(2) .
Zn1 O7 1.922(2) 2_644
Zn1 O9 1.942(2) .
Zn1 O6 1.957(2) .
Zn2 O5 1.9377(19) .
Zn2 O2 1.942(2) 2_754
Zn2 O1 1.952(2) .
Zn2 O10 1.971(2) 4_545
P1 O1 1.513(2) .
P1 O3 1.523(2) .
P1 O2 1.523(2) .
P1 O4 1.569(2) .
P2 O7 1.497(2) .
P2 O6 1.516(2) .
P2 O5 1.539(2) .
P2 O8 1.574(2) .
O2 Zn2 1.9424(19) 2_744
O4 H7 0.9431 .
O8 H18 0.8677 .
O9 C14 1.276(4) .
O10 C21 1.271(4) .
O10 Zn2 1.971(2) 4_546
O11 C14 1.234(4) .
O12 C21 1.237(4) .
N1 C2 1.486(4) .
N1 C1 1.495(4) .
N1 H15 0.8591 .
N1 H21 0.9804 .
N2 C12 1.492(4) .
N2 C13 1.501(5) .
N2 H1 0.9149 .
N2 H2 0.9563 .
C1 C3 1.510(4) .
C1 H1A 0.9710 .
C1 H1B 0.9102 .
C2 C4 1.515(5) .
C2 H2A 0.9645 .
C2 H2B 0.9770 .
C3 C5 1.522(5) .
C3 H3A 0.9698 .
C3 H3B 0.9750 .
C4 C5 1.521(5) .
C4 H4A 0.9686 .
C4 H4B 0.9702 .
C5 C6 1.533(5) .
C5 H12 0.9706 .
C6 C7 1.519(5) .
C6 H6A 0.9610 .
C6 H6B 0.9784 .
C7 C8 1.526(5) .
C7 H7A 0.9627 .
C7 H7B 0.9727 .
C8 C9 1.516(4) .
C8 H8A 0.9645 .
C8 H8B 0.9688 .
C9 C10 1.516(5) .
C9 C11 1.533(4) .
C9 H9A 0.9828 .
C10 C12 1.499(5) .
C10 H10A 0.9726 .
C10 H10B 0.9660 .
C11 C13 1.501(5) .
C11 H11A 0.9605 .
C11 H11B 0.9720 .
C12 H12A 0.9756 .
C12 H12B 0.9635 .
C13 H13A 0.9656 .
C13 H13B 0.9744 .
C14 C15 1.505(4) .
C15 C16 1.384(4) .
C15 C20 1.391(4) .
C16 C17 1.378(4) .
C16 H16 0.9227 .
C17 C18 1.395(4) .
C17 H17 0.9244 .
C18 C19 1.378(4) .
C18 C21 1.503(4) .
C19 C20 1.388(4) .
C19 H19 0.9285 .
C20 H20 0.9209 .
O7 Zn1 1.922(2) 2_654
